data_4327151
loop_
_publ_author_name
'Asamanjoy Bhunia'
'Yanhua Lan'
'Valeriu Mereacre'
'Michael T. Gamer'
'Annie K. Powell'
'Peter W. Roesky'

_publ_contact_author
;
      Prof. Dr. Peter Roesky
      Karlsruher Institut f\"ur Technologie (KIT) 
      Engesserstr. 15, Geb. 30.45
      76128 Karlsruhe
      Bundesrepublik Deutschland
;
_publ_contact_author_email roesky@kit.edu
_publ_contact_author_fax '+49/(0)721 608 44854'
_publ_contact_author_phone '+49/(0)721 608 46117'
_publ_section_title
;
 Salen-Based Coordination Polymers of Iron and the Rare Earth Elements
;
_journal_name_full 'Inorganic Chemistry'
_journal_page_first 12697
_journal_page_last 12704
_journal_paper_doi 10.1021/ic2018264
_journal_volume 50
_journal_year 2011
_chemical_formula_moiety 'C51 H59 Cl2 Fe2 Gd2 N11 O23, 4(C3 H7 N O)'
_chemical_formula_sum 'C63 H87 Cl2 Fe2 Gd2 N15 O27'
_chemical_formula_weight 1983.58
_chemical_name_systematic
;
 ?
;
_space_group_IT_number 2
_symmetry_cell_setting triclinic
_symmetry_Int_Tables_number 2
_symmetry_space_group_name_Hall '-P 1'
_symmetry_space_group_name_H-M 'P -1'
_atom_sites_solution_hydrogens geom
_atom_sites_solution_primary direct
_atom_sites_solution_secondary difmap
_audit_creation_method SHELXL-97
_cell_angle_alpha 87.37(3)
_cell_angle_beta 74.37(3)
_cell_angle_gamma 76.58(3)
_cell_formula_units_Z 2
_cell_length_a 13.614(3)
_cell_length_b 14.830(3)
_cell_length_c 21.566(4)
_cell_measurement_reflns_used 33872
_cell_measurement_temperature 200(2)
_cell_measurement_theta_max 29.57
_cell_measurement_theta_min 1.59
_cell_volume 4077.9(16)
_computing_cell_refinement 'STOE X-AREA, PLATON (A.L.Spek, 2005)'
_computing_data_collection 'STOE X-AREA'
_computing_data_reduction 'STOE X-RED, PLATON (A.L.Spek, 2005)'
_computing_molecular_graphics 'Diamond 2.1e/3'
_computing_publication_material 'X-STEP32, Microsoft Word'
_computing_structure_refinement 'SHELXL-97 (Sheldrick, 1997)'
_computing_structure_solution 'SHELXS-97 (Sheldrick, 1997)'
_diffrn_ambient_temperature 200(2)
_diffrn_measured_fraction_theta_full 0.981
_diffrn_measured_fraction_theta_max 0.981
_diffrn_measurement_device_type 'STOE IPDS 2'
_diffrn_measurement_method 'area detector'
_diffrn_radiation_monochromator graphite
_diffrn_radiation_source 'fine-focus sealed tube'
_diffrn_radiation_type MoK\a
_diffrn_radiation_wavelength 0.71073
_diffrn_reflns_av_R_equivalents 0.0809
_diffrn_reflns_av_sigmaI/netI 0.0754
_diffrn_reflns_limit_h_max 18
_diffrn_reflns_limit_h_min -16
_diffrn_reflns_limit_k_max 20
_diffrn_reflns_limit_k_min -19
_diffrn_reflns_limit_l_max 29
_diffrn_reflns_limit_l_min -29
_diffrn_reflns_number 42702
_diffrn_reflns_theta_full 29.17
_diffrn_reflns_theta_max 29.17
_diffrn_reflns_theta_min 1.60
_exptl_absorpt_coefficient_mu 2.103
_exptl_absorpt_correction_T_max 0.6674
_exptl_absorpt_correction_T_min 0.3891
_exptl_absorpt_correction_type integration
_exptl_absorpt_process_details 'STOE X-RED & X-SHAPE'
_exptl_crystal_colour red
_exptl_crystal_density_diffrn 1.615
_exptl_crystal_description plate
_exptl_crystal_F_000 2000
_exptl_crystal_size_max 0.651
_exptl_crystal_size_mid 0.385
_exptl_crystal_size_min 0.246
_refine_diff_density_max 2.446
_refine_diff_density_min -2.052
_refine_diff_density_rms 0.144
_refine_ls_extinction_method none
_refine_ls_goodness_of_fit_ref 0.947
_refine_ls_hydrogen_treatment constr
_refine_ls_matrix_type full
_refine_ls_number_parameters 958
_refine_ls_number_reflns 21638
_refine_ls_number_restraints 0
_refine_ls_restrained_S_all 0.947
_refine_ls_R_factor_all 0.0713
_refine_ls_R_factor_gt 0.0505
_refine_ls_shift/su_max 0.086
_refine_ls_shift/su_mean 0.001
_refine_ls_structure_factor_coef Fsqd
_refine_ls_weighting_details 'calc w=1/[\s^2^(Fo^2^)+(0.0777P)^2^+0.0000P] where P=(Fo^2^+2Fc^2^)/3'
_refine_ls_weighting_scheme calc
_refine_ls_wR_factor_gt 0.1235
_refine_ls_wR_factor_ref 0.1321
_reflns_number_gt 15872
_reflns_number_total 21638
_reflns_threshold_expression >2sigma(I)
_cod_data_source_file ic2018264_si_001_3.cif
_cod_data_source_block 3
_cod_original_cell_volume 4078.0(14)
_cod_database_code 4327151

loop_
_symmetry_equiv_pos_as_xyz
'x, y, z'
'-x, -y, -z'

loop_
_atom_site_label
_atom_site_type_symbol
_atom_site_fract_x
_atom_site_fract_y
_atom_site_fract_z
_atom_site_U_iso_or_equiv
_atom_site_adp_type
_atom_site_occupancy
_atom_site_symmetry_multiplicity
_atom_site_calc_flag
_atom_site_refinement_flags
_atom_site_disorder_assembly
_atom_site_disorder_group
C1 C 0.1870(4) -0.0692(3) -0.4886(2) 0.0384(9) Uani 1 1 d . . .
C2 C 0.2808(3) -0.0626(3) -0.4663(2) 0.0352(9) Uani 1 1 d . . .
C3 C 0.3731(4) -0.1320(3) -0.4852(2) 0.0399(10) Uani 1 1 d . . .
H3 H 0.3754 -0.1840 -0.5102 0.048 Uiso 1 1 calc R . .
C4 C 0.4598(4) -0.1239(3) -0.4673(2) 0.0395(9) Uani 1 1 d . . .
H4 H 0.5235 -0.1689 -0.4825 0.047 Uiso 1 1 calc R . .
C5 C 0.4575(4) -0.0510(3) -0.4270(2) 0.0360(9) Uani 1 1 d . . .
C6 C 0.3637(3) 0.0184(3) -0.4060(2) 0.0348(9) Uani 1 1 d . . .
C7 C 0.2772(3) 0.0112(3) -0.4275(2) 0.0358(9) Uani 1 1 d . . .
H7 H 0.2144 0.0580 -0.4152 0.043 Uiso 1 1 calc R . .
C8 C 0.5552(3) -0.0475(3) -0.4119(2) 0.0370(9) Uani 1 1 d . . .
H8 H 0.6181 -0.0883 -0.4347 0.044 Uiso 1 1 calc R . .
C9 C 0.6615(3) 0.0078(4) -0.3575(2) 0.0439(11) Uani 1 1 d . . .
H9A H 0.6861 0.0634 -0.3761 0.053 Uiso 1 1 calc R . .
H9B H 0.7148 -0.0481 -0.3771 0.053 Uiso 1 1 calc R . .
C10 C 0.6431(4) 0.0084(4) -0.2839(3) 0.0479(12) Uani 1 1 d . . .
H10A H 0.6335 -0.0529 -0.2665 0.057 Uiso 1 1 calc R . .
H10B H 0.7039 0.0220 -0.2725 0.057 Uiso 1 1 calc R . .
C11 C 0.5383(3) 0.1227(3) -0.2047(2) 0.0369(9) Uani 1 1 d . . .
H11 H 0.5949 0.1064 -0.1854 0.044 Uiso 1 1 calc R . .
C12 C 0.4481(3) 0.1931(3) -0.1720(2) 0.0332(8) Uani 1 1 d . . .
C13 C 0.4520(4) 0.2325(3) -0.1150(2) 0.0393(10) Uani 1 1 d . . .
H13 H 0.5133 0.2125 -0.1004 0.047 Uiso 1 1 calc R . .
C14 C 0.3702(4) 0.2990(3) -0.0795(2) 0.0369(9) Uani 1 1 d . . .
H14 H 0.3737 0.3227 -0.0401 0.044 Uiso 1 1 calc R . .
C15 C 0.2819(3) 0.3309(3) -0.1027(2) 0.0315(8) Uani 1 1 d . . .
C16 C 0.2765(3) 0.2937(3) -0.1591(2) 0.0340(8) Uani 1 1 d . . .
H16 H 0.2166 0.3174 -0.1745 0.041 Uiso 1 1 calc R . .
C17 C 0.3561(3) 0.2226(3) -0.1943(2) 0.0342(8) Uani 1 1 d . . .
C18 C 0.1891(3) 0.4021(3) -0.0656(2) 0.0343(8) Uani 1 1 d . . .
C19 C -0.0579(4) -0.0393(3) -0.3742(2) 0.0365(9) Uani 1 1 d . . .
C20 C -0.0836(3) -0.0711(3) -0.3058(2) 0.0349(9) Uani 1 1 d . . .
C21 C -0.1036(4) -0.1596(3) -0.2929(2) 0.0444(11) Uani 1 1 d . . .
H21 H -0.1004 -0.1993 -0.3271 0.053 Uiso 1 1 calc R . .
C22 C -0.1279(5) -0.1884(3) -0.2302(2) 0.0467(11) Uani 1 1 d . . .
H22 H -0.1418 -0.2482 -0.2216 0.056 Uiso 1 1 calc R . .
C23 C -0.0894(4) -0.0134(3) -0.2560(2) 0.0376(9) Uani 1 1 d . . .
H23 H -0.0767 0.0467 -0.2654 0.045 Uiso 1 1 calc R . .
C24 C -0.1138(4) -0.0415(3) -0.1915(2) 0.0359(9) Uani 1 1 d . . .
C25 C -0.1326(4) -0.1320(3) -0.1787(2) 0.0366(9) Uani 1 1 d . . .
C26 C -0.1554(4) -0.1683(3) -0.1150(2) 0.0390(9) Uani 1 1 d . . .
H26 H -0.1590 -0.2317 -0.1112 0.047 Uiso 1 1 calc R . .
C27 C -0.1880(5) -0.1708(3) -0.0008(2) 0.0460(11) Uani 1 1 d . . .
H27A H -0.1198 -0.1990 0.0078 0.055 Uiso 1 1 calc R . .
H27B H -0.2246 -0.2208 -0.0022 0.055 Uiso 1 1 calc R . .
C28 C -0.2534(5) -0.1008(4) 0.0517(2) 0.0498(12) Uani 1 1 d . . .
H28A H -0.3275 -0.0848 0.0503 0.060 Uiso 1 1 calc R . .
H28B H -0.2500 -0.1259 0.0946 0.060 Uiso 1 1 calc R . .
C29 C -0.1886(5) 0.0200(4) 0.0845(2) 0.0466(11) Uani 1 1 d . . .
H29 H -0.2013 -0.0071 0.1258 0.056 Uiso 1 1 calc R . .
C30 C -0.1481(4) 0.1038(3) 0.0769(2) 0.0393(10) Uani 1 1 d . . .
C31 C -0.1264(4) 0.1489(3) 0.0177(2) 0.0348(9) Uani 1 1 d . . .
C32 C -0.0948(4) 0.2329(3) 0.0155(2) 0.0354(9) Uani 1 1 d . . .
H32 H -0.0827 0.2655 -0.0237 0.042 Uiso 1 1 calc R . .
C33 C -0.1356(4) 0.1423(4) 0.1322(2) 0.0432(11) Uani 1 1 d . . .
H33 H -0.1508 0.1119 0.1722 0.052 Uiso 1 1 calc R . .
C34 C -0.1017(4) 0.2230(3) 0.1290(2) 0.0409(10) Uani 1 1 d . . .
H34 H -0.0925 0.2479 0.1663 0.049 Uiso 1 1 calc R . .
C35 C -0.0810(3) 0.2684(3) 0.0699(2) 0.0325(8) Uani 1 1 d . . .
C36 C -0.0387(3) 0.3539(3) 0.0646(2) 0.0325(8) Uani 1 1 d . . .
C37 C 0.4493(5) 0.2593(4) -0.3917(3) 0.0507(12) Uani 1 1 d . . .
H37 H 0.3876 0.2477 -0.3991 0.061 Uiso 1 1 calc R . .
C38 C 0.5801(7) 0.3502(6) -0.4120(4) 0.089(3) Uani 1 1 d . . .
H38A H 0.6082 0.3052 -0.3828 0.134 Uiso 1 1 calc R . .
H38B H 0.5654 0.4130 -0.3941 0.134 Uiso 1 1 calc R . .
H38C H 0.6315 0.3455 -0.4541 0.134 Uiso 1 1 calc R . .
C39 C 0.4280(8) 0.3879(6) -0.4630(5) 0.099(3) Uani 1 1 d . . .
H39A H 0.3626 0.3690 -0.4603 0.149 Uiso 1 1 calc R . .
H39B H 0.4725 0.3791 -0.5074 0.149 Uiso 1 1 calc R . .
H39C H 0.4121 0.4534 -0.4503 0.149 Uiso 1 1 calc R . .
C40 C 0.1432(6) -0.2965(7) -0.6507(4) 0.088(3) Uani 1 1 d . . .
H40 H 0.1000 -0.3397 -0.6389 0.105 Uiso 1 1 calc R . .
C41 C 0.2759(11) -0.2511(12) -0.7394(8) 0.176(7) Uani 1 1 d . . .
H41A H 0.2648 -0.1963 -0.7124 0.264 Uiso 1 1 calc R . .
H41B H 0.2635 -0.2316 -0.7812 0.264 Uiso 1 1 calc R . .
H41C H 0.3480 -0.2872 -0.7458 0.264 Uiso 1 1 calc R . .
C42 C 0.2055(11) -0.3799(11) -0.7519(6) 0.151(6) Uani 1 1 d . . .
H42A H 0.1805 -0.4302 -0.7261 0.227 Uiso 1 1 calc R . .
H42B H 0.2766 -0.4038 -0.7791 0.227 Uiso 1 1 calc R . .
H42C H 0.1588 -0.3550 -0.7792 0.227 Uiso 1 1 calc R . .
C43 C 0.0923(6) -0.3664(5) -0.4816(3) 0.0667(17) Uani 1 1 d . . .
H43 H 0.1539 -0.3817 -0.5163 0.080 Uiso 1 1 calc R . .
C44 C -0.0165(13) -0.4171(9) -0.3871(8) 0.204(10) Uani 1 1 d . . .
H44A H 0.0086 -0.4290 -0.3484 0.306 Uiso 1 1 calc R . .
H44B H -0.0625 -0.4586 -0.3885 0.306 Uiso 1 1 calc R . .
H44C H -0.0556 -0.3526 -0.3863 0.306 Uiso 1 1 calc R . .
C45 C 0.1334(14) -0.5279(9) -0.4495(8) 0.187(8) Uani 1 1 d . . .
H45A H 0.2020 -0.5290 -0.4795 0.281 Uiso 1 1 calc R . .
H45B H 0.0983 -0.5681 -0.4662 0.281 Uiso 1 1 calc R . .
H45C H 0.1429 -0.5503 -0.4075 0.281 Uiso 1 1 calc R . .
C46 C 0.2949(4) 0.5407(4) 0.0690(3) 0.0523(13) Uani 1 1 d . . .
H46 H 0.3165 0.4754 0.0723 0.063 Uiso 1 1 calc R . .
C47 C 0.3331(6) 0.6923(5) 0.0648(5) 0.079(2) Uani 1 1 d . . .
H47A H 0.2614 0.7114 0.0604 0.119 Uiso 1 1 calc R . .
H47B H 0.3815 0.7115 0.0268 0.119 Uiso 1 1 calc R . .
H47C H 0.3376 0.7216 0.1034 0.119 Uiso 1 1 calc R . .
C48 C 0.4640(5) 0.5513(5) 0.0793(4) 0.078(2) Uani 1 1 d . . .
H48A H 0.4727 0.4840 0.0831 0.116 Uiso 1 1 calc R . .
H48B H 0.4705 0.5772 0.1186 0.116 Uiso 1 1 calc R . .
H48C H 0.5181 0.5651 0.0422 0.116 Uiso 1 1 calc R . .
C49A C -0.0187(7) 0.7452(6) 0.1561(4) 0.039(2) Uiso 0.539(10) 1 d P A 1
H49A H -0.0006 0.7928 0.1274 0.046 Uiso 0.539(10) 1 calc PR A 1
C50A C -0.1032(9) 0.7029(8) 0.2652(5) 0.053(3) Uiso 0.539(10) 1 d P A 1
H50A H -0.1799 0.7184 0.2757 0.080 Uiso 0.539(10) 1 calc PR A 1
H50B H -0.0809 0.7079 0.3042 0.080 Uiso 0.539(10) 1 calc PR A 1
H50C H -0.0764 0.6394 0.2478 0.080 Uiso 0.539(10) 1 calc PR A 1
C51A C -0.0849(10) 0.8639(9) 0.2411(6) 0.063(3) Uiso 0.539(10) 1 d P A 1
H51A H -0.0547 0.9038 0.2074 0.095 Uiso 0.539(10) 1 calc PR A 1
H51B H -0.0552 0.8641 0.2777 0.095 Uiso 0.539(10) 1 calc PR A 1
H51C H -0.1610 0.8870 0.2552 0.095 Uiso 0.539(10) 1 calc PR A 1
C49B C -0.0171(10) 0.6852(10) 0.1892(6) 0.057(3) Uiso 0.461(10) 1 d P A 2
H49B H 0.0015 0.6364 0.2170 0.068 Uiso 0.461(10) 1 calc PR A 2
C50B C -0.0869(14) 0.7920(13) 0.2829(8) 0.076(4) Uiso 0.461(10) 1 d P A 2
H50D H -0.0697 0.7355 0.3070 0.114 Uiso 0.461(10) 1 calc PR A 2
H50E H -0.1620 0.8200 0.2981 0.114 Uiso 0.461(10) 1 calc PR A 2
H50F H -0.0469 0.8361 0.2897 0.114 Uiso 0.461(10) 1 calc PR A 2
C51B C -0.0749(14) 0.8451(13) 0.1716(8) 0.079(5) Uiso 0.461(10) 1 d P A 2
H51D H -0.0063 0.8542 0.1466 0.118 Uiso 0.461(10) 1 calc PR A 2
H51E H -0.1149 0.9019 0.1962 0.118 Uiso 0.461(10) 1 calc PR A 2
H51F H -0.1131 0.8304 0.1423 0.118 Uiso 0.461(10) 1 calc PR A 2
C52 C 0.2480(14) -0.3049(12) -0.3904(8) 0.163(6) Uiso 1 1 d . . .
H52 H 0.1838 -0.2862 -0.4020 0.195 Uiso 1 1 calc R . .
C53 C 0.3612(15) -0.2764(14) -0.3310(9) 0.197(7) Uiso 1 1 d . . .
H53A H 0.4103 -0.3312 -0.3541 0.295 Uiso 1 1 calc R . .
H53B H 0.3468 -0.2868 -0.2845 0.295 Uiso 1 1 calc R . .
H53C H 0.3921 -0.2223 -0.3415 0.295 Uiso 1 1 calc R . .
C54 C 0.1932(10) -0.1770(9) -0.3208(6) 0.130(4) Uiso 1 1 d . . .
H54A H 0.1421 -0.1601 -0.3462 0.195 Uiso 1 1 calc R . .
H54B H 0.2284 -0.1262 -0.3213 0.195 Uiso 1 1 calc R . .
H54C H 0.1571 -0.1884 -0.2763 0.195 Uiso 1 1 calc R . .
C55 C -0.5751(6) 0.2578(7) 0.0845(5) 0.098(3) Uani 1 1 d . . .
H55 H -0.6391 0.2464 0.0806 0.117 Uiso 1 1 calc R . .
C56 C -0.4129(7) 0.2053(7) 0.1122(5) 0.098(3) Uani 1 1 d . . .
H56A H -0.3577 0.1659 0.0791 0.148 Uiso 1 1 calc R . .
H56B H -0.4027 0.1878 0.1548 0.148 Uiso 1 1 calc R . .
H56C H -0.4096 0.2703 0.1045 0.148 Uiso 1 1 calc R . .
C57 C -0.5356(8) 0.1022(6) 0.1225(5) 0.091(3) Uani 1 1 d . . .
H57A H -0.5918 0.0952 0.1040 0.137 Uiso 1 1 calc R . .
H57B H -0.5566 0.0937 0.1691 0.137 Uiso 1 1 calc R . .
H57C H -0.4717 0.0554 0.1033 0.137 Uiso 1 1 calc R . .
C58 C 0.4184(9) 0.4388(8) -0.2489(5) 0.105(3) Uani 1 1 d . . .
H58 H 0.4179 0.3968 -0.2808 0.126 Uiso 1 1 calc R . .
C59 C 0.2424(10) 0.5112(10) -0.2479(5) 0.129(4) Uani 1 1 d . . .
H59A H 0.2574 0.4646 -0.2820 0.193 Uiso 1 1 calc R . .
H59B H 0.2227 0.5732 -0.2650 0.193 Uiso 1 1 calc R . .
H59C H 0.1846 0.5004 -0.2121 0.193 Uiso 1 1 calc R . .
C60 C 0.3254(8) 0.5620(7) -0.1731(6) 0.111(3) Uani 1 1 d . . .
H60A H 0.3957 0.5564 -0.1675 0.167 Uiso 1 1 calc R . .
H60B H 0.2803 0.5423 -0.1338 0.167 Uiso 1 1 calc R . .
H60C H 0.2959 0.6266 -0.1817 0.167 Uiso 1 1 calc R . .
C61 C 0.327(3) 0.387(3) 0.379(2) 0.39(2) Uiso 1 1 d . . .
H61 H 0.3328 0.3503 0.4158 0.465 Uiso 1 1 calc R . .
C62 C 0.4030(16) 0.3663(14) 0.2613(9) 0.199(8) Uiso 1 1 d . . .
H62A H 0.4210 0.4268 0.2596 0.299 Uiso 1 1 calc R . .
H62B H 0.3570 0.3664 0.2333 0.299 Uiso 1 1 calc R . .
H62C H 0.4672 0.3178 0.2465 0.299 Uiso 1 1 calc R . .
C63 C 0.3339(18) 0.2537(16) 0.3282(10) 0.227(9) Uiso 1 1 d . . .
H63A H 0.3950 0.2100 0.3363 0.340 Uiso 1 1 calc R . .
H63B H 0.3232 0.2370 0.2875 0.340 Uiso 1 1 calc R . .
H63C H 0.2717 0.2512 0.3634 0.340 Uiso 1 1 calc R . .
N1 N 0.5601(3) 0.0076(3) -0.36938(18) 0.0365(8) Uani 1 1 d . . .
N2 N 0.5482(3) 0.0806(3) -0.25708(19) 0.0401(8) Uani 1 1 d . . .
N3 N -0.1715(3) -0.1229(3) -0.06283(18) 0.0392(8) Uani 1 1 d . . .
N4 N -0.2080(4) -0.0194(3) 0.03892(19) 0.0433(9) Uani 1 1 d . . .
N5 N -0.1672(4) -0.2151(3) -0.5264(3) 0.0538(11) Uani 1 1 d . . .
N6 N 0.1309(4) 0.4331(3) 0.1875(2) 0.0486(11) Uani 1 1 d . . .
N7 N 0.4836(5) 0.3308(4) -0.4194(3) 0.0645(13) Uani 1 1 d . . .
N8 N 0.2062(5) -0.3058(4) -0.7089(3) 0.0679(14) Uani 1 1 d . . .
N9 N 0.0697(5) -0.4332(4) -0.4422(3) 0.0783(17) Uani 1 1 d . . .
N10 N 0.3611(4) 0.5923(3) 0.0701(3) 0.0532(11) Uani 1 1 d . . .
N11 N -0.0605(4) 0.7694(3) 0.2156(2) 0.0470(9) Uiso 1 1 d . . .
N12 N 0.2713(5) -0.2613(5) -0.3486(3) 0.0745(15) Uiso 1 1 d . . .
N13 N -0.5160(4) 0.1933(4) 0.1093(3) 0.0580(12) Uani 1 1 d . . .
N14 N 0.3319(6) 0.5046(6) -0.2259(4) 0.090(2) Uani 1 1 d . . .
N15 N 0.3518(8) 0.3490(7) 0.3243(5) 0.110(3) Uiso 1 1 d . . .
O1 O 0.3546(2) 0.0896(2) -0.36859(15) 0.0373(7) Uani 1 1 d . . .
O2 O 0.3428(3) 0.1879(3) -0.24528(16) 0.0445(8) Uani 1 1 d . . .
O3 O -0.1160(3) 0.0157(3) -0.14535(15) 0.0493(9) Uani 1 1 d . . .
O4 O -0.1334(3) 0.1164(2) -0.03682(15) 0.0470(8) Uani 1 1 d . . .
O5 O 0.1854(3) -0.1462(3) -0.51029(18) 0.0472(8) Uani 1 1 d . . .
O6 O 0.1139(3) 0.0019(3) -0.48505(18) 0.0482(8) Uani 1 1 d . . .
O7 O 0.1235(2) 0.4405(2) -0.09529(15) 0.0375(7) Uani 1 1 d . . .
O8 O 0.1836(3) 0.4177(2) -0.00755(15) 0.0392(7) Uani 1 1 d . . .
O9 O -0.0292(3) -0.1035(3) -0.41629(16) 0.0457(8) Uani 1 1 d . . .
O10 O -0.0662(3) 0.0453(2) -0.38401(15) 0.0437(8) Uani 1 1 d . . .
O11 O -0.0324(3) 0.4010(2) 0.01348(15) 0.0370(6) Uani 1 1 d . . .
O12 O -0.0075(3) 0.3753(2) 0.11056(16) 0.0420(7) Uani 1 1 d . . .
O13 O 0.4937(3) 0.2061(3) -0.35628(19) 0.0502(8) Uani 1 1 d . . .
O14 O -0.1656(3) -0.1800(3) -0.4751(2) 0.0606(10) Uani 1 1 d . . .
O15 O -0.0903(3) -0.2125(3) -0.5755(2) 0.0557(9) Uani 1 1 d . . .
O16 O -0.2386(4) -0.2493(3) -0.5306(3) 0.0759(14) Uani 1 1 d . . .
O17 O 0.1796(3) 0.3988(3) 0.1325(2) 0.0565(10) Uani 1 1 d . . .
O18 O 0.0507(4) 0.4964(3) 0.19279(19) 0.0613(11) Uani 1 1 d . . .
O19 O 0.1610(5) 0.4020(3) 0.2357(2) 0.0838(17) Uani 1 1 d . . .
O20 O 0.1341(4) -0.2402(3) -0.6110(2) 0.0634(11) Uani 1 1 d . . .
O21 O 0.0419(4) -0.2874(3) -0.4778(2) 0.0647(11) Uani 1 1 d . . .
O22 O 0.2046(3) 0.5747(3) 0.0637(2) 0.0520(9) Uani 1 1 d . . .
O23 O 0.0008(3) 0.6653(3) 0.13183(17) 0.0467(8) Uiso 1 1 d . . .
O24 O 0.3224(10) -0.3789(10) -0.4163(6) 0.188(4) Uiso 1 1 d . . .
O25 O -0.5550(5) 0.3331(4) 0.0653(4) 0.116(3) Uani 1 1 d . . .
O26 O 0.5011(6) 0.4296(6) -0.2305(4) 0.117(2) Uani 1 1 d . . .
O27 O 0.2947(16) 0.4708(16) 0.3840(9) 0.270(8) Uiso 1 1 d . . .
Cl1 Cl 0.37328(11) -0.03328(11) -0.24846(6) 0.0534(3) Uani 1 1 d . . .
Cl2 Cl -0.35860(13) 0.06945(11) -0.05437(9) 0.0637(4) Uani 1 1 d . . .
Fe1 Fe 0.42938(5) 0.09343(5) -0.30612(3) 0.03566(14) Uani 1 1 d . . .
Fe2 Fe -0.18945(6) 0.02056(5) -0.05725(3) 0.03809(14) Uani 1 1 d . . .
Gd1 Gd 0.057224(16) 0.512855(14) 0.076307(9) 0.03048(6) Uani 1 1 d . . .
Gd2 Gd 0.015697(17) -0.137801(15) -0.525011(10) 0.03293(6) Uani 1 1 d . . .

loop_
_atom_site_aniso_label
_atom_site_aniso_U_11
_atom_site_aniso_U_22
_atom_site_aniso_U_33
_atom_site_aniso_U_23
_atom_site_aniso_U_13
_atom_site_aniso_U_12
C1 0.034(2) 0.041(2) 0.038(2) -0.0016(18) -0.0073(18) -0.0074(19)
C2 0.035(2) 0.034(2) 0.035(2) 0.0009(17) -0.0063(17) -0.0070(18)
C3 0.040(2) 0.035(2) 0.045(2) -0.0078(19) -0.0134(19) -0.0056(19)
C4 0.033(2) 0.036(2) 0.047(2) -0.0077(19) -0.0079(19) -0.0033(18)
C5 0.036(2) 0.033(2) 0.035(2) -0.0030(17) -0.0042(17) -0.0058(18)
C6 0.034(2) 0.035(2) 0.0326(19) -0.0007(16) -0.0069(16) -0.0040(17)
C7 0.032(2) 0.035(2) 0.037(2) -0.0018(17) -0.0068(17) -0.0023(17)
C8 0.031(2) 0.036(2) 0.040(2) -0.0008(18) -0.0035(17) -0.0077(18)
C9 0.0255(19) 0.052(3) 0.050(3) -0.012(2) -0.0011(18) -0.0088(19)
C10 0.027(2) 0.055(3) 0.053(3) -0.017(2) -0.008(2) 0.006(2)
C11 0.0292(19) 0.037(2) 0.044(2) -0.0026(18) -0.0096(17) -0.0056(17)
C12 0.0307(19) 0.032(2) 0.036(2) 0.0004(16) -0.0056(16) -0.0095(17)
C13 0.035(2) 0.037(2) 0.047(2) -0.0018(19) -0.0149(19) -0.0060(19)
C14 0.038(2) 0.035(2) 0.039(2) -0.0035(17) -0.0103(18) -0.0099(18)
C15 0.0316(19) 0.0255(19) 0.0357(19) -0.0009(15) -0.0040(16) -0.0086(16)
C16 0.0313(19) 0.033(2) 0.0345(19) -0.0013(16) -0.0040(16) -0.0072(17)
C17 0.032(2) 0.037(2) 0.0323(19) -0.0019(16) -0.0064(16) -0.0065(17)
C18 0.034(2) 0.032(2) 0.036(2) 0.0013(16) -0.0057(17) -0.0115(17)
C19 0.037(2) 0.040(2) 0.0318(19) -0.0082(17) -0.0058(17) -0.0086(19)
C20 0.0301(19) 0.037(2) 0.035(2) -0.0029(17) -0.0046(16) -0.0068(17)
C21 0.060(3) 0.034(2) 0.041(2) -0.0077(19) -0.013(2) -0.015(2)
C22 0.064(3) 0.029(2) 0.049(3) 0.0011(19) -0.014(2) -0.015(2)
C23 0.043(2) 0.038(2) 0.035(2) -0.0001(17) -0.0080(18) -0.0158(19)
C24 0.043(2) 0.031(2) 0.0329(19) -0.0025(16) -0.0076(17) -0.0106(18)
C25 0.042(2) 0.030(2) 0.038(2) -0.0006(17) -0.0087(18) -0.0093(18)
C26 0.045(2) 0.026(2) 0.043(2) 0.0017(17) -0.0080(19) -0.0058(18)
C27 0.064(3) 0.030(2) 0.041(2) 0.0058(19) -0.004(2) -0.017(2)
C28 0.064(3) 0.042(3) 0.042(2) 0.002(2) -0.001(2) -0.023(2)
C29 0.069(3) 0.041(3) 0.032(2) 0.0040(19) -0.008(2) -0.024(2)
C30 0.052(3) 0.037(2) 0.032(2) 0.0028(17) -0.0103(19) -0.019(2)
C31 0.042(2) 0.034(2) 0.0301(18) 0.0004(16) -0.0076(17) -0.0146(18)
C32 0.044(2) 0.033(2) 0.0296(19) 0.0054(16) -0.0069(17) -0.0135(19)
C33 0.060(3) 0.042(3) 0.030(2) 0.0061(18) -0.012(2) -0.019(2)
C34 0.052(3) 0.039(2) 0.037(2) 0.0009(18) -0.014(2) -0.019(2)
C35 0.036(2) 0.028(2) 0.0342(19) 0.0019(16) -0.0086(16) -0.0091(17)
C36 0.034(2) 0.0269(19) 0.036(2) 0.0014(16) -0.0081(16) -0.0079(16)
C37 0.053(3) 0.033(2) 0.057(3) -0.010(2) 0.002(2) -0.010(2)
C38 0.096(6) 0.072(5) 0.099(6) -0.019(4) 0.006(5) -0.051(5)
C39 0.106(7) 0.060(5) 0.119(7) 0.022(5) -0.014(6) -0.018(5)
C40 0.067(4) 0.115(7) 0.065(4) -0.023(4) -0.006(3) 0.003(5)
C41 0.131(11) 0.181(15) 0.209(15) 0.058(13) 0.004(11) -0.090(11)
C42 0.130(10) 0.198(15) 0.123(9) -0.083(10) 0.006(8) -0.061(10)
C43 0.071(4) 0.047(3) 0.073(4) 0.003(3) -0.015(3) -0.002(3)
C44 0.202(15) 0.090(8) 0.205(14) 0.008(9) 0.127(13) -0.020(9)
C45 0.211(17) 0.091(9) 0.187(14) 0.017(9) -0.017(12) 0.061(10)
C46 0.039(3) 0.044(3) 0.074(4) -0.002(3) -0.014(3) -0.012(2)
C47 0.064(4) 0.054(4) 0.135(7) 0.014(4) -0.037(4) -0.033(3)
C48 0.046(3) 0.071(5) 0.127(7) 0.016(4) -0.037(4) -0.021(3)
C55 0.062(4) 0.092(6) 0.151(9) 0.050(6) -0.049(5) -0.028(4)
C56 0.081(5) 0.112(7) 0.123(7) 0.030(6) -0.057(6) -0.033(5)
C57 0.097(6) 0.074(5) 0.111(6) 0.025(5) -0.029(5) -0.037(5)
C58 0.102(7) 0.112(8) 0.083(6) -0.009(5) 0.024(5) -0.046(6)
C59 0.124(9) 0.164(12) 0.101(7) 0.064(8) -0.028(7) -0.053(8)
C60 0.092(7) 0.069(6) 0.145(9) -0.006(6) 0.013(6) -0.011(5)
N1 0.0282(17) 0.040(2) 0.0374(18) -0.0052(15) -0.0037(14) -0.0051(15)
N2 0.0284(17) 0.047(2) 0.0408(19) -0.0092(17) -0.0069(15) -0.0012(16)
N3 0.047(2) 0.0317(19) 0.0374(18) 0.0037(15) -0.0066(16) -0.0130(17)
N4 0.061(3) 0.036(2) 0.0375(19) 0.0042(16) -0.0085(18) -0.0249(19)
N5 0.045(2) 0.040(2) 0.080(3) 0.001(2) -0.019(2) -0.014(2)
N6 0.073(3) 0.036(2) 0.052(2) 0.0031(18) -0.035(2) -0.021(2)
N7 0.068(3) 0.039(3) 0.077(3) -0.006(2) -0.001(3) -0.013(2)
N8 0.069(3) 0.059(3) 0.061(3) -0.020(3) 0.009(3) -0.013(3)
N9 0.081(4) 0.049(3) 0.096(4) 0.014(3) -0.015(4) -0.010(3)
N10 0.042(2) 0.047(3) 0.078(3) 0.007(2) -0.020(2) -0.020(2)
N13 0.057(3) 0.048(3) 0.071(3) 0.004(2) -0.021(2) -0.011(2)
N14 0.079(4) 0.087(5) 0.091(5) 0.024(4) 0.004(4) -0.027(4)
O1 0.0372(16) 0.0338(16) 0.0389(15) -0.0084(13) -0.0116(13) -0.0007(13)
O2 0.0339(16) 0.052(2) 0.0424(17) -0.0165(15) -0.0114(14) 0.0046(15)
O3 0.082(3) 0.0422(19) 0.0318(15) 0.0015(14) -0.0112(16) -0.0343(19)
O4 0.078(3) 0.0420(19) 0.0303(15) 0.0017(13) -0.0145(16) -0.0321(18)
O5 0.0412(18) 0.046(2) 0.056(2) -0.0100(16) -0.0148(16) -0.0079(16)
O6 0.0349(17) 0.053(2) 0.053(2) 0.0065(17) -0.0105(15) -0.0063(16)
O7 0.0361(16) 0.0346(16) 0.0380(15) -0.0033(13) -0.0061(13) -0.0044(13)
O8 0.0399(16) 0.0375(17) 0.0394(16) -0.0070(13) -0.0115(13) -0.0045(14)
O9 0.056(2) 0.044(2) 0.0372(16) -0.0048(14) -0.0077(15) -0.0161(17)
O10 0.053(2) 0.0406(19) 0.0333(15) -0.0032(13) -0.0041(14) -0.0106(16)
O11 0.0439(17) 0.0289(15) 0.0367(15) -0.0019(12) -0.0070(13) -0.0093(13)
O12 0.053(2) 0.0369(17) 0.0446(17) 0.0015(14) -0.0220(16) -0.0171(15)
O13 0.049(2) 0.045(2) 0.055(2) -0.0073(17) -0.0072(17) -0.0141(17)
O14 0.056(2) 0.063(3) 0.064(2) -0.008(2) -0.006(2) -0.026(2)
O15 0.055(2) 0.052(2) 0.064(2) -0.0148(18) -0.020(2) -0.0100(19)
O16 0.061(3) 0.068(3) 0.119(4) 0.012(3) -0.039(3) -0.039(2)
O17 0.056(2) 0.051(2) 0.071(3) 0.011(2) -0.027(2) -0.0190(19)
O18 0.086(3) 0.049(2) 0.047(2) -0.0060(17) -0.023(2) -0.005(2)
O19 0.148(5) 0.058(3) 0.078(3) 0.025(2) -0.077(4) -0.038(3)
O20 0.065(3) 0.056(3) 0.063(2) -0.027(2) -0.010(2) -0.006(2)
O21 0.074(3) 0.034(2) 0.082(3) 0.0015(19) -0.015(2) -0.011(2)
O22 0.0402(18) 0.045(2) 0.075(3) -0.0016(18) -0.0179(18) -0.0139(16)
O25 0.079(4) 0.069(4) 0.195(7) 0.046(4) -0.040(5) -0.013(3)
O26 0.085(5) 0.117(6) 0.132(6) -0.014(5) 0.003(4) -0.023(4)
Cl1 0.0491(7) 0.0624(8) 0.0481(6) 0.0089(6) -0.0076(5) -0.0189(6)
Cl2 0.0679(9) 0.0453(7) 0.0829(10) 0.0042(7) -0.0356(8) -0.0050(7)
Fe1 0.0285(3) 0.0389(3) 0.0357(3) -0.0085(3) -0.0056(2) -0.0017(3)
Fe2 0.0565(4) 0.0299(3) 0.0317(3) 0.0029(2) -0.0124(3) -0.0172(3)
Gd1 0.03443(11) 0.02798(10) 0.02986(10) -0.00240(7) -0.00947(8) -0.00709(8)
Gd2 0.03654(11) 0.02992(11) 0.03248(10) -0.00499(8) -0.00710(8) -0.00929(8)

loop_
_atom_type_symbol
_atom_type_description
_atom_type_scat_dispersion_real
_atom_type_scat_dispersion_imag
_atom_type_scat_source
C C 0.0033 0.0016 'International Tables Vol C Tables 4.2.6.8 and 6.1.1.4'
H H 0.0000 0.0000 'International Tables Vol C Tables 4.2.6.8 and 6.1.1.4'
N N 0.0061 0.0033 'International Tables Vol C Tables 4.2.6.8 and 6.1.1.4'
O O 0.0106 0.0060 'International Tables Vol C Tables 4.2.6.8 and 6.1.1.4'
Cl Cl 0.1484 0.1585 'International Tables Vol C Tables 4.2.6.8 and 6.1.1.4'
Fe Fe 0.3463 0.8444 'International Tables Vol C Tables 4.2.6.8 and 6.1.1.4'
Gd Gd -0.1653 3.9035 'International Tables Vol C Tables 4.2.6.8 and 6.1.1.4'

loop_
_geom_angle_atom_site_label_1
_geom_angle_atom_site_label_2
_geom_angle_atom_site_label_3
_geom_angle
_geom_angle_site_symmetry_1
_geom_angle_site_symmetry_3
O6 C1 O5 122.9(4) . .
O6 C1 C2 119.0(4) . .
O5 C1 C2 118.1(4) . .
O6 C1 Gd2 75.3(3) . .
O5 C1 Gd2 48.1(2) . .
C2 C1 Gd2 164.4(3) . .
C7 C2 C3 119.7(4) . .
C7 C2 C1 121.1(4) . .
C3 C2 C1 119.2(4) . .
C4 C3 C2 119.2(4) . .
C3 C4 C5 122.0(4) . .
C4 C5 C6 119.4(4) . .
C4 C5 C8 117.7(4) . .
C6 C5 C8 122.8(4) . .
O1 C6 C7 118.8(4) . .
O1 C6 C5 123.5(4) . .
C7 C6 C5 117.7(4) . .
C2 C7 C6 121.9(4) . .
N1 C8 C5 123.4(4) . .
N1 C9 C10 106.3(4) . .
N2 C10 C9 107.3(4) . .
N2 C11 C12 125.7(4) . .
C13 C12 C17 119.1(4) . .
C13 C12 C11 117.5(4) . .
C17 C12 C11 123.4(4) . .
C14 C13 C12 122.5(4) . .
C13 C14 C15 118.4(4) . .
C16 C15 C14 120.2(4) . .
C16 C15 C18 118.7(4) . .
C14 C15 C18 121.1(4) . .
C15 C16 C17 122.6(4) . .
O2 C17 C16 118.9(4) . .
O2 C17 C12 124.0(4) . .
C16 C17 C12 117.1(4) . .
O7 C18 O8 125.7(4) . .
O7 C18 C15 116.7(4) . .
O8 C18 C15 117.6(4) . .
O10 C19 O9 126.9(4) . .
O10 C19 C20 118.3(4) . .
O9 C19 C20 114.8(4) . .
C23 C20 C21 120.1(4) . .
C23 C20 C19 120.5(4) . .
C21 C20 C19 119.4(4) . .
C22 C21 C20 119.3(4) . .
C21 C22 C25 121.8(5) . .
C20 C23 C24 121.5(4) . .
O3 C24 C23 119.3(4) . .
O3 C24 C25 122.6(4) . .
C23 C24 C25 118.2(4) . .
C22 C25 C24 119.0(4) . .
C22 C25 C26 118.3(4) . .
C24 C25 C26 122.7(4) . .
N3 C26 C25 125.6(4) . .
N3 C27 C28 108.5(4) . .
N4 C28 C27 105.6(4) . .
N4 C29 C30 124.1(4) . .
C31 C30 C33 119.7(4) . .
C31 C30 C29 122.3(4) . .
C33 C30 C29 118.0(4) . .
O4 C31 C32 117.6(4) . .
O4 C31 C30 123.7(4) . .
C32 C31 C30 118.7(4) . .
C35 C32 C31 120.6(4) . .
C34 C33 C30 121.1(4) . .
C33 C34 C35 119.1(4) . .
C32 C35 C34 120.8(4) . .
C32 C35 C36 119.2(4) . .
C34 C35 C36 120.0(4) . .
O12 C36 O11 122.0(4) . .
O12 C36 C35 118.4(4) . .
O11 C36 C35 119.5(4) . .
O12 C36 Gd1 51.1(2) . .
O11 C36 Gd1 70.9(2) . .
C35 C36 Gd1 169.4(3) . .
O13 C37 N7 123.2(6) . .
O20 C40 N8 127.3(10) . .
O21 C43 N9 125.8(7) . .
O22 C46 N10 122.2(5) . .
O23 C49A N11 127.1(8) . .
O23 C49B N11 125.3(11) . .
N12 C52 O24 113.6(15) . .
O25 C55 N13 125.3(8) . .
O26 C58 N14 123.4(11) . .
O27 C61 N15 119(4) . .
C8 N1 C9 120.2(4) . .
C8 N1 Fe1 124.9(3) . .
C9 N1 Fe1 114.7(3) . .
C11 N2 C10 119.9(4) . .
C11 N2 Fe1 125.4(3) . .
C10 N2 Fe1 114.3(3) . .
C26 N3 C27 119.6(4) . .
C26 N3 Fe2 124.4(3) . .
C27 N3 Fe2 115.7(3) . .
C29 N4 C28 120.3(4) . .
C29 N4 Fe2 128.3(3) . .
C28 N4 Fe2 111.3(3) . .
O16 N5 O14 122.6(6) . .
O16 N5 O15 120.7(6) . .
O14 N5 O15 116.7(4) . .
O16 N5 Gd2 176.0(5) . .
O14 N5 Gd2 61.3(3) . .
O15 N5 Gd2 55.4(2) . .
O18 N6 O19 121.3(5) . .
O18 N6 O17 118.4(4) . .
O19 N6 O17 120.2(5) . .
O18 N6 Gd1 57.0(2) . .
O19 N6 Gd1 178.0(4) . .
O17 N6 Gd1 61.5(2) . .
C37 N7 C38 121.0(6) . .
C37 N7 C39 119.2(6) . .
C38 N7 C39 119.6(7) . .
C40 N8 C41 128.6(10) . .
C40 N8 C42 119.4(9) . .
C41 N8 C42 112.0(10) . .
C43 N9 C44 121.8(8) . .
C43 N9 C45 123.4(9) . .
C44 N9 C45 114.7(10) . .
C46 N10 C47 121.5(5) . .
C46 N10 C48 121.0(5) . .
C47 N10 C48 117.4(5) . .
C49A N11 C49B 50.5(7) . .
C49A N11 C50B 169.0(9) . .
C49B N11 C50B 125.6(10) . .
C49A N11 C51B 66.7(8) . .
C49B N11 C51B 116.7(10) . .
C50B N11 C51B 117.6(11) . .
C49A N11 C51A 125.0(7) . .
C49B N11 C51A 167.7(8) . .
C50B N11 C51A 56.2(9) . .
C51B N11 C51A 62.1(9) . .
C49A N11 C50A 121.9(7) . .
C49B N11 C50A 74.5(8) . .
C50B N11 C50A 59.9(8) . .
C51B N11 C50A 151.4(9) . .
C51A N11 C50A 112.6(7) . .
C52 N12 C53 129.2(14) . .
C52 N12 C54 115.4(11) . .
C53 N12 C54 115.1(11) . .
C55 N13 C57 123.0(7) . .
C55 N13 C56 119.2(7) . .
C57 N13 C56 116.6(6) . .
C58 N14 C59 120.9(11) . .
C58 N14 C60 119.8(10) . .
C59 N14 C60 119.0(10) . .
C61 N15 C62 138(3) . .
C61 N15 C63 112(2) . .
C62 N15 C63 109.6(14) . .
C6 O1 Fe1 126.9(3) . .
C17 O2 Fe1 132.5(3) . .
C24 O3 Fe2 129.0(3) . .
C31 O4 Fe2 134.0(3) . .
C1 O5 Gd2 108.9(3) . .
C1 O6 Gd2 176.4(4) . 2_554
C18 O7 Gd1 138.4(3) . 2_565
C18 O8 Gd1 133.9(3) . .
C19 O9 Gd2 145.2(3) . .
C19 O10 Gd2 135.4(3) . 2_554
C36 O11 Gd1 168.1(3) . 2_565
C36 O11 Gd1 84.1(2) . .
Gd1 O11 Gd1 103.18(11) 2_565 .
C36 O12 Gd1 105.0(3) . .
C37 O13 Fe1 122.2(4) . .
N5 O14 Gd2 93.9(3) . .
N5 O15 Gd2 99.5(3) . .
N6 O17 Gd1 93.2(3) . .
N6 O18 Gd1 98.2(3) . .
C40 O20 Gd2 146.6(5) . .
C43 O21 Gd2 148.0(5) . .
C46 O22 Gd1 132.7(4) . .
C49B O23 C49A 53.2(7) . .
C49B O23 Gd1 130.3(7) . .
C49A O23 Gd1 173.5(5) . .
O1 Fe1 O2 105.70(14) . .
O1 Fe1 N1 87.34(14) . .
O2 Fe1 N1 162.88(15) . .
O1 Fe1 N2 164.41(15) . .
O2 Fe1 N2 88.82(15) . .
N1 Fe1 N2 77.35(15) . .
O1 Fe1 O13 90.77(15) . .
O2 Fe1 O13 84.49(16) . .
N1 Fe1 O13 84.29(16) . .
N2 Fe1 O13 84.91(16) . .
O1 Fe1 Cl1 93.66(11) . .
O2 Fe1 Cl1 96.76(13) . .
N1 Fe1 Cl1 93.35(12) . .
N2 Fe1 Cl1 90.15(13) . .
O13 Fe1 Cl1 174.88(11) . .
O4 Fe2 O3 94.14(15) . .
O4 Fe2 N3 145.33(17) . .
O3 Fe2 N3 87.71(16) . .
O4 Fe2 N4 86.95(15) . .
O3 Fe2 N4 153.74(19) . .
N3 Fe2 N4 76.98(16) . .
O4 Fe2 Cl2 111.98(14) . .
O3 Fe2 Cl2 105.60(14) . .
N3 Fe2 Cl2 100.72(13) . .
N4 Fe2 Cl2 98.21(14) . .
O7 Gd1 O11 75.56(12) 2_565 2_565
O7 Gd1 O22 140.67(13) 2_565 .
O11 Gd1 O22 85.55(13) 2_565 .
O7 Gd1 O8 130.20(11) 2_565 .
O11 Gd1 O8 79.35(11) 2_565 .
O22 Gd1 O8 77.59(13) . .
O7 Gd1 O12 74.71(12) 2_565 .
O11 Gd1 O12 125.00(11) 2_565 .
O22 Gd1 O12 142.05(12) . .
O8 Gd1 O12 86.05(12) . .
O7 Gd1 O23 72.40(12) 2_565 .
O11 Gd1 O23 84.14(11) 2_565 .
O22 Gd1 O23 71.59(13) . .
O8 Gd1 O23 145.97(12) . .
O12 Gd1 O23 127.48(12) . .
O7 Gd1 O18 93.93(14) 2_565 .
O11 Gd1 O18 152.92(13) 2_565 .
O22 Gd1 O18 87.49(16) . .
O8 Gd1 O18 124.46(13) . .
O12 Gd1 O18 73.91(13) . .
O23 Gd1 O18 68.84(13) . .
O7 Gd1 O17 133.71(13) 2_565 .
O11 Gd1 O17 149.71(13) 2_565 .
O22 Gd1 O17 74.35(13) . .
O8 Gd1 O17 74.42(13) . .
O12 Gd1 O17 68.31(12) . .
O23 Gd1 O17 109.75(13) . .
O18 Gd1 O17 50.06(15) . .
O7 Gd1 O11 65.54(11) 2_565 .
O11 Gd1 O11 76.82(11) 2_565 .
O22 Gd1 O11 142.84(12) . .
O8 Gd1 O11 67.22(10) . .
O12 Gd1 O11 48.86(10) . .
O23 Gd1 O11 136.86(11) . .
O18 Gd1 O11 121.94(13) . .
O17 Gd1 O11 105.94(11) . .
O7 Gd1 N6 115.08(13) 2_565 .
O11 Gd1 N6 164.61(12) 2_565 .
O22 Gd1 N6 79.29(14) . .
O8 Gd1 N6 99.69(13) . .
O12 Gd1 N6 69.96(11) . .
O23 Gd1 N6 88.60(12) . .
O18 Gd1 N6 24.81(14) . .
O17 Gd1 N6 25.28(14) . .
O11 Gd1 N6 117.20(10) . .
O7 Gd1 C36 68.19(12) 2_565 .
O11 Gd1 C36 101.44(11) 2_565 .
O22 Gd1 C36 150.58(13) . .
O8 Gd1 C36 75.75(12) . .
O12 Gd1 C36 23.91(10) . .
O23 Gd1 C36 137.13(12) . .
O18 Gd1 C36 97.43(14) . .
O17 Gd1 C36 86.65(12) . .
O11 Gd1 C36 24.94(10) . .
N6 Gd1 C36 93.12(11) . .
O7 Gd1 Gd1 64.37(8) 2_565 2_565
O11 Gd1 Gd1 42.96(8) 2_565 2_565
O22 Gd1 Gd1 120.89(11) . 2_565
O8 Gd1 Gd1 67.87(8) . 2_565
O12 Gd1 Gd1 82.40(8) . 2_565
O23 Gd1 Gd1 116.89(8) . 2_565
O18 Gd1 Gd1 151.61(12) . 2_565
O17 Gd1 Gd1 133.35(10) . 2_565
O11 Gd1 Gd1 33.86(6) . 2_565
N6 Gd1 Gd1 150.66(8) . 2_565
C36 Gd1 Gd1 58.59(8) . 2_565
O9 Gd2 O6 77.19(13) . 2_554
O9 Gd2 O10 130.64(12) . 2_554
O6 Gd2 O10 72.23(13) 2_554 2_554
O9 Gd2 O21 76.99(15) . .
O6 Gd2 O21 139.05(15) 2_554 .
O10 Gd2 O21 147.04(15) 2_554 .
O9 Gd2 O5 79.97(13) . .
O6 Gd2 O5 124.11(13) 2_554 .
O10 Gd2 O5 86.17(13) 2_554 .
O21 Gd2 O5 81.44(15) . .
O9 Gd2 O20 145.16(15) . .
O6 Gd2 O20 137.43(15) 2_554 .
O10 Gd2 O20 72.22(15) 2_554 .
O21 Gd2 O20 75.14(17) . .
O5 Gd2 O20 75.60(14) . .
O9 Gd2 O15 122.97(14) . .
O6 Gd2 O15 88.23(14) 2_554 .
O10 Gd2 O15 94.05(14) 2_554 .
O21 Gd2 O15 79.89(15) . .
O5 Gd2 O15 145.55(13) . .
O20 Gd2 O15 71.75(15) . .
O9 Gd2 O14 73.34(14) . .
O6 Gd2 O14 72.17(14) 2_554 .
O10 Gd2 O14 129.02(14) 2_554 .
O21 Gd2 O14 70.27(16) . .
O5 Gd2 O14 144.56(14) . .
O20 Gd2 O14 115.30(15) . .
O15 Gd2 O14 49.80(14) . .
O9 Gd2 N5 97.99(15) . .
O6 Gd2 N5 79.71(13) 2_554 .
O10 Gd2 N5 113.14(14) 2_554 .
O21 Gd2 N5 73.06(15) . .
O5 Gd2 N5 154.15(13) . .
O20 Gd2 N5 93.49(15) . .
O15 Gd2 N5 25.04(14) . .
O14 Gd2 N5 24.77(14) . .
O9 Gd2 C1 68.82(13) . .
O6 Gd2 C1 101.22(13) 2_554 .
O10 Gd2 C1 80.18(12) 2_554 .
O21 Gd2 C1 98.39(15) . .
O5 Gd2 C1 23.09(12) . .
O20 Gd2 C1 95.03(14) . .
O15 Gd2 C1 166.71(13) . .
O14 Gd2 C1 142.09(13) . .
N5 Gd2 C1 165.94(14) . .

loop_
_geom_bond_atom_site_label_1
_geom_bond_atom_site_label_2
_geom_bond_distance
_geom_bond_site_symmetry_2
C1 O6 1.260(6) .
C1 O5 1.260(6) .
C1 C2 1.504(6) .
C1 Gd2 3.041(5) .
C2 C7 1.393(6) .
C2 C3 1.402(6) .
C3 C4 1.369(6) .
C4 C5 1.407(6) .
C5 C6 1.419(6) .
C5 C8 1.465(6) .
C6 O1 1.321(5) .
C6 C7 1.403(6) .
C8 N1 1.281(6) .
C9 N1 1.471(6) .
C9 C10 1.538(7) .
C10 N2 1.471(6) .
C11 N2 1.275(6) .
C11 C12 1.450(6) .
C12 C13 1.404(6) .
C12 C17 1.429(6) .
C13 C14 1.379(7) .
C14 C15 1.400(6) .
C15 C16 1.383(6) .
C15 C18 1.505(6) .
C16 C17 1.402(6) .
C17 O2 1.307(5) .
C18 O7 1.252(5) .
C18 O8 1.264(5) .
C19 O10 1.247(6) .
C19 O9 1.264(6) .
C19 C20 1.503(6) .
C20 C23 1.378(6) .
C20 C21 1.402(7) .
C21 C22 1.375(7) .
C22 C25 1.400(7) .
C23 C24 1.407(6) .
C24 O3 1.327(5) .
C24 C25 1.424(6) .
C25 C26 1.433(6) .
C26 N3 1.279(6) .
C27 N3 1.473(6) .
C27 C28 1.513(7) .
C28 N4 1.463(6) .
C29 N4 1.281(6) .
C29 C30 1.458(7) .
C30 C31 1.405(6) .
C30 C33 1.412(6) .
C31 O4 1.327(5) .
C31 C32 1.404(6) .
C32 C35 1.382(6) .
C33 C34 1.371(7) .
C34 C35 1.405(6) .
C35 C36 1.497(6) .
C36 O12 1.258(5) .
C36 O11 1.271(5) .
C36 Gd1 2.998(4) .
C37 O13 1.243(7) .
C37 N7 1.312(7) .
C38 N7 1.459(10) .
C39 N7 1.479(10) .
C40 O20 1.185(9) .
C40 N8 1.309(9) .
C41 N8 1.400(13) .
C42 N8 1.475(12) .
C43 O21 1.207(7) .
C43 N9 1.312(9) .
C44 N9 1.410(13) .
C45 N9 1.460(12) .
C46 O22 1.249(6) .
C46 N10 1.317(7) .
C47 N10 1.450(8) .
C48 N10 1.454(7) .
C49A O23 1.259(10) .
C49A N11 1.284(10) .
C50A N11 1.513(12) .
C51A N11 1.460(14) .
C49B O23 1.232(13) .
C49B N11 1.331(14) .
C50B N11 1.436(17) .
C51B N11 1.448(17) .
C52 N12 1.278(17) .
C52 O24 1.334(18) .
C53 N12 1.345(18) .
C54 N12 1.471(14) .
C55 O25 1.237(10) .
C55 N13 1.296(9) .
C56 N13 1.473(9) .
C57 N13 1.438(9) .
C58 O26 1.269(13) .
C58 N14 1.334(13) .
C59 N14 1.404(13) .
C60 N14 1.425(13) .
C61 O27 1.22(5) .
C61 N15 1.25(4) .
C62 N15 1.393(19) .
C63 N15 1.48(2) .
N1 Fe1 2.109(4) .
N2 Fe1 2.129(4) .
N3 Fe2 2.089(4) .
N4 Fe2 2.096(4) .
N5 O16 1.221(6) .
N5 O14 1.252(7) .
N5 O15 1.279(7) .
N5 Gd2 2.981(5) .
N6 O18 1.246(6) .
N6 O19 1.248(5) .
N6 O17 1.257(6) .
N6 Gd1 2.940(4) .
O1 Fe1 1.905(3) .
O2 Fe1 1.908(3) .
O3 Fe2 1.890(4) .
O4 Fe2 1.881(3) .
O5 Gd2 2.390(3) .
O6 Gd2 2.326(4) 2_554
O7 Gd1 2.322(3) 2_565
O8 Gd1 2.378(3) .
O9 Gd2 2.307(3) .
O10 Gd2 2.380(3) 2_554
O11 Gd1 2.329(3) 2_565
O11 Gd1 2.848(3) .
O12 Gd1 2.414(3) .
O13 Fe1 2.174(4) .
O14 Gd2 2.621(4) .
O15 Gd2 2.489(4) .
O17 Gd1 2.588(4) .
O18 Gd1 2.492(4) .
O20 Gd2 2.420(4) .
O21 Gd2 2.389(4) .
O22 Gd1 2.340(4) .
O23 Gd1 2.466(4) .
Cl1 Fe1 2.3666(17) .
Cl2 Fe2 2.2325(18) .
Gd1 O7 2.322(3) 2_565
Gd1 O11 2.329(3) 2_565
Gd1 Gd1 4.0693(10) 2_565
Gd2 O6 2.326(4) 2_554
Gd2 O10 2.380(3) 2_554
